data_4089194
loop_
_publ_author_name
'Congrave, Daniel G.'
'Hsu, Yu-ting'
'Batsanov, Andrei S.'
'Beeby, Andrew'
'Bryce, Martin R.'

_publ_section_title
;
 Synthesis, Diastereomer Separation, and Optoelectronic and Structural
 Properties of Dinuclear Cyclometalated Iridium(III) Complexes with
 Bridging Diarylhydrazide Ligands
;
_journal_issue 5
_journal_name_full Organometallics
_journal_page_first 981
_journal_paper_doi 10.1021/acs.organomet.6b00887
_journal_volume 36
_journal_year 2017
_chemical_formula_moiety 'C58 H46 F8 Ir2 N10 O2,2(C H2 Cl2),0.5(C6 H14)'
_chemical_formula_sum 'C63 H57 Cl4 F8 Ir2 N10 O2'
_chemical_formula_weight 1664.38
_space_group_crystal_system monoclinic
_space_group_IT_number 14
_space_group_name_Hall '-P 2yn'
_space_group_name_H-M_alt 'P 1 21/n 1'
_atom_sites_solution_hydrogens geom
_atom_sites_solution_primary direct
_atom_sites_solution_secondary difmap
_audit_creation_date 2015-02-11
_audit_creation_method
;
Olex2 1.2-beta
(compiled 2015.01.26 svn.r3150 for OlexSys, GUI svn.r4998)
;
_cell_angle_alpha 90
_cell_angle_beta 111.3803(14)
_cell_angle_gamma 90
_cell_formula_units_Z 4
_cell_length_a 14.2699(6)
_cell_length_b 28.0760(12)
_cell_length_c 16.8768(7)
_cell_measurement_reflns_used 9876
_cell_measurement_temperature 120
_cell_measurement_theta_max 34.02
_cell_measurement_theta_min 2.45
_cell_volume 6296.2(5)
_computing_cell_refinement 'SAINT v8.34A (Bruker, 2013)'
_computing_data_collection 'APEX2 v.2013.4_1 (Bruker, 2013)'
_computing_data_reduction 'SAINT v8.34A (Bruker, 2013)'
_computing_molecular_graphics 'Olex2 (Dolomanov et al., 2009)'
_computing_publication_material 'Olex2 (Dolomanov et al., 2009)'
_computing_structure_refinement 'SHELXL 2014/7 multi-CPU version (Sheldrick, 2008)'
_computing_structure_solution 'SHELXS 2013/1 (Sheldrick, 2008)'
_diffrn_ambient_temperature 120
_diffrn_detector_type 'Bruker PHOTON 100 CMOS'
_diffrn_measured_fraction_theta_full 0.999
_diffrn_measured_fraction_theta_max 0.999
_diffrn_measurement_device '3-circle area detector diffractometer'
_diffrn_measurement_device_type 'D8 Venture'
_diffrn_measurement_method '\f and \w scans'
_diffrn_radiation_monochromator 'focusing mirrors'
_diffrn_radiation_probe x-ray
_diffrn_radiation_type MoK\a
_diffrn_radiation_wavelength 0.71073
_diffrn_reflns_av_R_equivalents 0.0502
_diffrn_reflns_av_unetI/netI 0.0413
_diffrn_reflns_Laue_measured_fraction_full 0.999
_diffrn_reflns_Laue_measured_fraction_max 0.999
_diffrn_reflns_limit_h_max 20
_diffrn_reflns_limit_h_min -20
_diffrn_reflns_limit_k_max 39
_diffrn_reflns_limit_k_min -39
_diffrn_reflns_limit_l_max 23
_diffrn_reflns_limit_l_min -23
_diffrn_reflns_number 101443
_diffrn_reflns_point_group_measured_fraction_full 0.999
_diffrn_reflns_point_group_measured_fraction_max 0.999
_diffrn_reflns_theta_full 25.242
_diffrn_reflns_theta_max 29.999
_diffrn_reflns_theta_min 2.110
_diffrn_source 'I\mS microsource'
_diffrn_standards_number 0
_exptl_absorpt_coefficient_mu 4.469
_exptl_absorpt_correction_T_max 0.9917
_exptl_absorpt_correction_T_min 0.4085
_exptl_absorpt_correction_type integration
_exptl_absorpt_process_details
;
SADABS-2014/4 (Bruker,2014/4) was used for absorption correction.
wR2(int) was 0.1069 before and 0.0537 after correction.
The Ratio of minimum to maximum transmission is 0.4119.
The \l/2 correction factor is 0.00150.
;
_exptl_crystal_colour colourless
_exptl_crystal_colour_primary colourless
_exptl_crystal_density_diffrn 1.756
_exptl_crystal_density_method 'not measured'
_exptl_crystal_description plate
_exptl_crystal_F_000 3260
_exptl_crystal_size_max 0.37
_exptl_crystal_size_mid 0.225
_exptl_crystal_size_min 0.052
_refine_diff_density_max 1.676
_refine_diff_density_min -2.782
_refine_diff_density_rms 0.146
_refine_ls_extinction_method none
_refine_ls_goodness_of_fit_ref 1.119
_refine_ls_hydrogen_treatment constr
_refine_ls_matrix_type full
_refine_ls_number_parameters 832
_refine_ls_number_reflns 18347
_refine_ls_number_restraints 6
_refine_ls_restrained_S_all 1.119
_refine_ls_R_factor_all 0.0568
_refine_ls_R_factor_gt 0.0379
_refine_ls_shift/su_max 0.002
_refine_ls_shift/su_mean 0.000
_refine_ls_structure_factor_coef Fsqd
_refine_ls_weighting_details 'w=1/[\s^2^(Fo^2^)+(0.0110P)^2^+24.7450P] where P=(Fo^2^+2Fc^2^)/3'
_refine_ls_weighting_scheme calc
_refine_ls_wR_factor_gt 0.0656
_refine_ls_wR_factor_ref 0.0708
_reflns_Friedel_coverage 0.000
_reflns_number_gt 14811
_reflns_number_total 18347
_reflns_threshold_expression 'I > 2\s(I)'
_cod_data_source_file om6b00887_si_002.cif
_cod_data_source_block 14b-DCM-hexane
_cod_depositor_comments
;
The following automatic conversions were performed:

data item '_diffrn_radiation_probe' value 'X-ray' was changed to
'x-ray' in accordance with the
/home/saulius/struct/COD-crude-data/automatic-downloads/DataCite-retrospective/ACS/depositions/lib/dictionaries/cif_core.dic
dictionary named 'cif_core.dic' version 2.4.2 last updated on
2011-04-26.

Automatic conversion script
Id: cif_fix_values 6909 2019-04-08 15:41:33Z antanas 
;
_cod_database_code 4089194
_shelx_space_group_comment
;
The symmetry employed for this shelxl refinement is uniquely defined
by the following loop, which should always be used as a source of
symmetry information in preference to the above space-group names.
They are only intended as comments.
;
_shelx_estimated_absorpt_t_max 0.801
_shelx_estimated_absorpt_t_min 0.289
_computing.bruker_data_scaling 'SADABS V2012/1 (Bruker AXS Inc.)'

_olex2_refinement_description
;
1. Fixed Uiso
 At 1.2 times of:
  All C(H) groups, All C(H,H) groups
 At 1.5 times of:
  All C(H,H,H) groups
2. Restrained distances
 Cl2B-C59B \\sim Cl1B-C59B \\sim Cl1-C59A \\sim Cl2A-C59A
 with sigma of 0.02
3. Uiso/Uaniso restraints and constraints
Uiso(C59A) = Uiso(C59B)
Uiso(C60A) = Uiso(C60B)
4. Others
 Fixed Sof: Cl1B(0.15) Cl2B(0.15) C59B(0.15) H59C(0.15) H59D(0.15) Cl4A(0.55)
 C60A(0.55) H60A(0.55) H60B(0.55) Cl4B(0.45) C60B(0.45) H60C(0.45) H60D(0.45)
 Cl1(0.85) Cl2A(0.85) C59A(0.85) H59A(0.85) H59B(0.85)
5.a Secondary CH2 refined with riding coordinates:
 C59B(H59C,H59D), C60A(H60A,H60B), C60B(H60C,H60D), C59A(H59A,H59B), C62(H62A,
 H62B), C63(H63A,H63B)
5.b Aromatic/amide H refined with riding coordinates:
 C3(H3), C4(H4), C6(H6), C7(H7), C15(H15), C17(H17), C18(H18), C19(H19),
 C20(H20), C24(H24), C26(H26), C27(H27), C28(H28), C29(H29), C32(H32), C33(H33),
  C35(H35), C36(H36), C44(H44), C46(H46), C47(H47), C48(H48), C49(H49),
 C53(H53), C55(H55), C56(H56), C57(H57), C58(H58)
5.c Idealised Me refined as rotating group:
 C9(H9A,H9B,H9C), C10(H10A,H10B,H10C), C11(H11A,H11B,H11C), C38(H38A,H38B,
 H38C), C39(H39A,H39B,H39C), C40(H40A,H40B,H40C), C61(H61A,H61B,H61C)
;
_shelx_shelxl_version_number 2014/7
_olex2_submission_special_instructions 'No special instructions were received'

loop_
_space_group_symop_operation_xyz
'x, y, z'
'-x+1/2, y+1/2, -z+1/2'
'-x, -y, -z'
'x-1/2, -y-1/2, z-1/2'

loop_
_atom_site_label
_atom_site_type_symbol
_atom_site_fract_x
_atom_site_fract_y
_atom_site_fract_z
_atom_site_U_iso_or_equiv
_atom_site_adp_type
_atom_site_occupancy
_atom_site_site_symmetry_order
_atom_site_calc_flag
_atom_site_refinement_flags_posn
_atom_site_refinement_flags_occupancy
_atom_site_disorder_assembly
_atom_site_disorder_group
Ir1 Ir 0.71077(2) 0.22905(2) 0.37811(2) 0.01387(3) Uani 1 1 d . . . .
Ir2 Ir 0.37499(2) 0.16497(2) 0.36179(2) 0.01520(4) Uani 1 1 d . . . .
F1 F 1.01137(19) 0.11003(10) 0.49425(16) 0.0328(6) Uani 1 1 d . . . .
F2 F 0.95582(19) 0.16515(10) 0.21823(16) 0.0309(6) Uani 1 1 d . . . .
F3 F 0.8654(2) 0.37445(10) 0.27575(19) 0.0394(7) Uani 1 1 d . . . .
F4 F 1.0249(2) 0.33948(10) 0.56606(18) 0.0387(7) Uani 1 1 d . . . .
F5 F 0.2569(2) 0.26053(10) 0.57389(16) 0.0316(6) Uani 1 1 d . . . .
F6 F 0.02970(17) 0.26734(9) 0.29173(16) 0.0288(6) Uani 1 1 d . . . .
F7 F 0.1041(2) 0.05274(11) 0.15543(18) 0.0436(8) Uani 1 1 d . . . .
F8 F 0.1923(3) 0.01239(13) 0.4425(2) 0.0593(10) Uani 1 1 d . . . .
O1 O 0.61038(19) 0.27230(10) 0.41231(17) 0.0179(5) Uani 1 1 d . . . .
O2 O 0.4869(2) 0.11862(10) 0.35259(17) 0.0189(6) Uani 1 1 d . . . .
N1 N 0.5767(2) 0.18619(12) 0.3499(2) 0.0160(6) Uani 1 1 d . . . .
N2 N 0.4958(2) 0.21174(12) 0.36352(19) 0.0146(6) Uani 1 1 d . . . .
N3 N 0.7675(2) 0.19398(12) 0.4895(2) 0.0176(7) Uani 1 1 d . . . .
N4 N 0.8424(2) 0.16244(12) 0.4963(2) 0.0175(7) Uani 1 1 d . . . .
N5 N 0.6662(2) 0.26289(12) 0.2653(2) 0.0187(7) Uani 1 1 d . . . .
N6 N 0.7246(3) 0.29990(12) 0.2593(2) 0.0205(7) Uani 1 1 d . . . .
N7 N 0.4304(2) 0.16731(13) 0.4900(2) 0.0201(7) Uani 1 1 d . . . .
N8 N 0.3823(3) 0.19854(13) 0.5247(2) 0.0215(7) Uani 1 1 d . . . .
N9 N 0.3101(2) 0.16481(12) 0.2346(2) 0.0152(6) Uani 1 1 d . . . .
N10 N 0.2369(2) 0.13150(12) 0.2014(2) 0.0189(7) Uani 1 1 d . . . .
C1 C 0.5631(3) 0.14002(14) 0.3458(2) 0.0158(7) Uani 1 1 d . . . .
C2 C 0.6401(3) 0.10841(14) 0.3340(2) 0.0164(7) Uani 1 1 d . . . .
C3 C 0.6659(3) 0.11160(14) 0.2629(2) 0.0192(8) Uani 1 1 d . . . .
H3 H 0.6384 0.1363 0.2227 0.023 Uiso 1 1 calc R . . .
C4 C 0.7318(3) 0.07901(14) 0.2497(3) 0.0199(8) Uani 1 1 d . . . .
H4 H 0.7480 0.0815 0.2001 0.024 Uiso 1 1 calc R . . .
C5 C 0.7746(3) 0.04259(14) 0.3079(3) 0.0188(8) Uani 1 1 d . . . .
C6 C 0.7490(3) 0.04069(15) 0.3804(3) 0.0254(9) Uani 1 1 d . . . .
H6 H 0.7785 0.0169 0.4220 0.031 Uiso 1 1 calc R . . .
C7 C 0.6820(3) 0.07245(15) 0.3929(3) 0.0222(9) Uani 1 1 d . . . .
H7 H 0.6645 0.0698 0.4419 0.027 Uiso 1 1 calc R . . .
C8 C 0.8412(3) 0.00400(15) 0.2928(3) 0.0258(9) Uani 1 1 d . . . .
C9 C 0.8715(4) 0.01576(18) 0.2171(3) 0.0333(11) Uani 1 1 d . . . .
H9A H 0.8111 0.0177 0.1653 0.050 Uiso 1 1 calc GR . . .
H9B H 0.9159 -0.0093 0.2104 0.050 Uiso 1 1 calc GR . . .
H9C H 0.9069 0.0464 0.2269 0.050 Uiso 1 1 calc GR . . .
C10 C 0.9374(4) -0.00225(18) 0.3715(3) 0.0343(11) Uani 1 1 d . . . .
H10A H 0.9753 0.0277 0.3836 0.051 Uiso 1 1 calc GR . . .
H10B H 0.9788 -0.0275 0.3609 0.051 Uiso 1 1 calc GR . . .
H10C H 0.9195 -0.0110 0.4204 0.051 Uiso 1 1 calc GR . . .
C11 C 0.7812(4) -0.04266(17) 0.2743(4) 0.0441(14) Uani 1 1 d . . . .
H11A H 0.7636 -0.0512 0.3235 0.066 Uiso 1 1 calc GR . . .
H11B H 0.8221 -0.0681 0.2636 0.066 Uiso 1 1 calc GR . . .
H11C H 0.7196 -0.0385 0.2242 0.066 Uiso 1 1 calc GR . . .
C12 C 0.8166(3) 0.18972(14) 0.3561(2) 0.0164(8) Uani 1 1 d . . . .
C13 C 0.8742(3) 0.16147(14) 0.4259(2) 0.0175(8) Uani 1 1 d . . . .
C14 C 0.9568(3) 0.13615(15) 0.4246(3) 0.0226(9) Uani 1 1 d . . . .
C15 C 0.9865(3) 0.13685(16) 0.3559(3) 0.0248(9) Uani 1 1 d . . . .
H15 H 1.0436 0.1196 0.3553 0.030 Uiso 1 1 calc R . . .
C16 C 0.9283(3) 0.16415(15) 0.2877(3) 0.0208(8) Uani 1 1 d . . . .
C17 C 0.8462(3) 0.19025(14) 0.2858(2) 0.0181(8) Uani 1 1 d . . . .
H17 H 0.8097 0.2086 0.2369 0.022 Uiso 1 1 calc R . . .
C18 C 0.8672(3) 0.13758(16) 0.5698(3) 0.0270(9) Uani 1 1 d . . . .
H18 H 0.9170 0.1134 0.5889 0.032 Uiso 1 1 calc R . . .
C19 C 0.8070(3) 0.15376(17) 0.6116(3) 0.0296(10) Uani 1 1 d . . . .
H19 H 0.8069 0.1432 0.6651 0.036 Uiso 1 1 calc R . . .
C20 C 0.7458(3) 0.18891(16) 0.5595(2) 0.0233(9) Uani 1 1 d . . . .
H20 H 0.6961 0.2066 0.5720 0.028 Uiso 1 1 calc R . . .
C21 C 0.8148(3) 0.28059(14) 0.4050(3) 0.0176(8) Uani 1 1 d . . . .
C22 C 0.8058(3) 0.31076(14) 0.3356(3) 0.0192(8) Uani 1 1 d . . . .
C23 C 0.8715(3) 0.34808(15) 0.3445(3) 0.0276(10) Uani 1 1 d . . . .
C24 C 0.9463(3) 0.35866(16) 0.4219(3) 0.0301(10) Uani 1 1 d . . . .
H24 H 0.9912 0.3846 0.4280 0.036 Uiso 1 1 calc R . . .
C25 C 0.9524(3) 0.32975(16) 0.4893(3) 0.0270(10) Uani 1 1 d . . . .
C26 C 0.8911(3) 0.29078(15) 0.4824(3) 0.0203(8) Uani 1 1 d . . . .
H26 H 0.9010 0.2709 0.5304 0.024 Uiso 1 1 calc R . . .
C27 C 0.6872(3) 0.31875(16) 0.1798(3) 0.0267(10) Uani 1 1 d . . . .
H27 H 0.7141 0.3451 0.1597 0.032 Uiso 1 1 calc R . . .
C28 C 0.6042(4) 0.29297(17) 0.1341(3) 0.0308(10) Uani 1 1 d . . . .
H28 H 0.5623 0.2977 0.0763 0.037 Uiso 1 1 calc R . . .
C29 C 0.5928(3) 0.25829(16) 0.1889(3) 0.0220(9) Uani 1 1 d . . . .
H29 H 0.5410 0.2350 0.1743 0.026 Uiso 1 1 calc R . . .
C30 C 0.5214(3) 0.25453(14) 0.3934(2) 0.0155(7) Uani 1 1 d . . . .
C31 C 0.4482(3) 0.28710(14) 0.4088(2) 0.0164(8) Uani 1 1 d . . . .
C32 C 0.4707(3) 0.30709(15) 0.4889(3) 0.0194(8) Uani 1 1 d . . . .
H32 H 0.5285 0.2966 0.5348 0.023 Uiso 1 1 calc R . . .
C33 C 0.4103(3) 0.34193(15) 0.5028(3) 0.0213(8) Uani 1 1 d . . . .
H33 H 0.4266 0.3545 0.5585 0.026 Uiso 1 1 calc R . . .
C34 C 0.3257(3) 0.35913(14) 0.4368(3) 0.0191(8) Uani 1 1 d . . . .
C35 C 0.3026(3) 0.33817(15) 0.3568(3) 0.0203(8) Uani 1 1 d . . . .
H35 H 0.2448 0.3485 0.3107 0.024 Uiso 1 1 calc R . . .
C36 C 0.3636(3) 0.30206(14) 0.3435(2) 0.0180(8) Uani 1 1 d . . . .
H36 H 0.3461 0.2879 0.2888 0.022 Uiso 1 1 calc R . . .
C37 C 0.2638(3) 0.39999(15) 0.4531(3) 0.0259(9) Uani 1 1 d . . . .
C38 C 0.2327(4) 0.38734(18) 0.5283(3) 0.0311(10) Uani 1 1 d . . . .
H38A H 0.1941 0.3576 0.5161 0.047 Uiso 1 1 calc GR . . .
H38B H 0.1912 0.4130 0.5374 0.047 Uiso 1 1 calc GR . . .
H38C H 0.2931 0.3833 0.5796 0.047 Uiso 1 1 calc GR . . .
C39 C 0.1691(4) 0.41000(19) 0.3753(3) 0.0377(12) Uani 1 1 d . . . .
H39A H 0.1284 0.3810 0.3594 0.056 Uiso 1 1 calc GR . . .
H39B H 0.1883 0.4203 0.3278 0.056 Uiso 1 1 calc GR . . .
H39C H 0.1299 0.4352 0.3890 0.056 Uiso 1 1 calc GR . . .
C40 C 0.3292(4) 0.44531(18) 0.4744(4) 0.0440(14) Uani 1 1 d . . . .
H40A H 0.2909 0.4716 0.4860 0.066 Uiso 1 1 calc GR . . .
H40B H 0.3485 0.4537 0.4261 0.066 Uiso 1 1 calc GR . . .
H40C H 0.3898 0.4395 0.5247 0.066 Uiso 1 1 calc GR . . .
C41 C 0.2711(3) 0.20685(14) 0.3808(2) 0.0170(8) Uani 1 1 d . . . .
C42 C 0.2933(3) 0.21871(14) 0.4662(2) 0.0188(8) Uani 1 1 d . . . .
C43 C 0.2301(3) 0.24738(15) 0.4911(3) 0.0218(8) Uani 1 1 d . . . .
C44 C 0.1404(3) 0.26376(15) 0.4335(3) 0.0239(9) Uani 1 1 d . . . .
H44 H 0.0960 0.2829 0.4505 0.029 Uiso 1 1 calc R . . .
C45 C 0.1182(3) 0.25104(15) 0.3501(3) 0.0206(8) Uani 1 1 d . . . .
C46 C 0.1796(3) 0.22356(15) 0.3217(2) 0.0184(8) Uani 1 1 d . . . .
H46 H 0.1603 0.2160 0.2630 0.022 Uiso 1 1 calc R . . .
C47 C 0.4306(3) 0.20037(19) 0.6099(3) 0.0322(11) Uani 1 1 d . . . .
H47 H 0.4125 0.2194 0.6485 0.039 Uiso 1 1 calc R . . .
C48 C 0.5108(4) 0.1697(2) 0.6304(3) 0.0410(13) Uani 1 1 d . . . .
H48 H 0.5585 0.1632 0.6856 0.049 Uiso 1 1 calc R . . .
C49 C 0.5080(3) 0.14980(18) 0.5536(3) 0.0306(10) Uani 1 1 d . . . .
H49 H 0.5546 0.1272 0.5479 0.037 Uiso 1 1 calc R . . .
C50 C 0.2784(3) 0.11069(15) 0.3468(3) 0.0198(8) Uani 1 1 d . . . .
C51 C 0.2207(3) 0.10037(15) 0.2618(3) 0.0200(8) Uani 1 1 d . . . .
C52 C 0.1577(3) 0.06185(17) 0.2390(3) 0.0298(10) Uani 1 1 d . . . .
C53 C 0.1468(4) 0.03170(19) 0.2998(3) 0.0401(13) Uani 1 1 d . . . .
H53 H 0.1034 0.0048 0.2846 0.048 Uiso 1 1 calc R . . .
C54 C 0.2014(4) 0.04248(19) 0.3826(3) 0.0373(12) Uani 1 1 d . . . .
C55 C 0.2656(3) 0.08043(17) 0.4081(3) 0.0278(10) Uani 1 1 d . . . .
H55 H 0.3013 0.0862 0.4669 0.033 Uiso 1 1 calc R . . .
C56 C 0.1927(3) 0.13760(16) 0.1162(3) 0.0250(9) Uani 1 1 d . . . .
H56 H 0.1394 0.1190 0.0785 0.030 Uiso 1 1 calc R . . .
C57 C 0.2386(3) 0.17529(16) 0.0941(3) 0.0254(9) Uani 1 1 d . . . .
H57 H 0.2238 0.1881 0.0387 0.030 Uiso 1 1 calc R . . .
C58 C 0.3120(3) 0.19105(15) 0.1699(2) 0.0191(8) Uani 1 1 d . . . .
H58 H 0.3568 0.2168 0.1744 0.023 Uiso 1 1 calc R . . .
Cl1B Cl 0.4709(12) 0.4090(6) 0.2848(9) 0.107(7) Uani 0.15 1 d D P A 2
Cl2B Cl 0.6784(9) 0.4112(5) 0.4179(7) 0.068(3) Uani 0.15 1 d D P A 2
C59B C 0.5621(15) 0.3827(10) 0.3737(17) 0.0386(14) Uiso 0.15 1 d D P A 2
H59C H 0.5333 0.3797 0.4187 0.046 Uiso 0.15 1 calc R P A 2
H59D H 0.5743 0.3500 0.3576 0.046 Uiso 0.15 1 calc R P A 2
Cl3 Cl 0.52112(17) -0.03635(8) 0.31448(15) 0.0891(6) Uani 1 1 d . . . .
Cl4A Cl 0.3440(4) -0.04568(17) 0.3547(3) 0.1131(17) Uani 0.55 1 d . P B 1
C60A C 0.4144(12) -0.0049(6) 0.3227(11) 0.081(3) Uiso 0.55 1 d . P B 1
H60A H 0.4376 0.0212 0.3649 0.097 Uiso 0.55 1 calc R P B 1
H60B H 0.3731 0.0090 0.2670 0.097 Uiso 0.55 1 calc R P B 1
Cl4B Cl 0.4572(6) -0.0148(2) 0.4535(3) 0.129(3) Uani 0.45 1 d . P B -2
C60B C 0.4600(15) 0.0001(8) 0.3556(13) 0.081(3) Uiso 0.45 1 d . P B -2
H60C H 0.3897 0.0027 0.3150 0.097 Uiso 0.45 1 calc R P B -2
H60D H 0.4907 0.0321 0.3603 0.097 Uiso 0.45 1 calc R P B -2
Cl1 Cl 0.53141(12) 0.37549(6) 0.27558(9) 0.0374(3) Uani 0.85 1 d D P C 1
Cl2A Cl 0.56088(16) 0.43206(6) 0.42752(11) 0.0540(5) Uani 0.85 1 d D P C 1
C59A C 0.6105(5) 0.3871(2) 0.3815(4) 0.0386(14) Uiso 0.85 1 d D P C 1
H59A H 0.6191 0.3576 0.4154 0.046 Uiso 0.85 1 calc R P C 1
H59B H 0.6776 0.3970 0.3827 0.046 Uiso 0.85 1 calc R P C 1
C61 C 0.3941(6) 0.0600(2) 0.1117(5) 0.077(2) Uani 1 1 d . . . .
H61A H 0.3619 0.0834 0.0670 0.116 Uiso 1 1 calc GR . . .
H61B H 0.4189 0.0760 0.1672 0.116 Uiso 1 1 calc GR . . .
H61C H 0.3451 0.0355 0.1115 0.116 Uiso 1 1 calc GR . . .
C62 C 0.4875(5) 0.0354(3) 0.0944(4) 0.069(2) Uani 1 1 d . . . .
H62A H 0.5388 0.0600 0.0990 0.082 Uiso 1 1 calc R . . .
H62B H 0.5186 0.0114 0.1394 0.082 Uiso 1 1 calc R . . .
C63 C 0.4594(5) 0.0118(2) 0.0102(4) 0.0555(17) Uani 1 1 d . . . .
H63A H 0.4071 -0.0123 0.0059 0.067 Uiso 1 1 calc R . . .
H63B H 0.4281 0.0361 -0.0342 0.067 Uiso 1 1 calc R . . .

loop_
_atom_site_aniso_label
_atom_site_aniso_U_11
_atom_site_aniso_U_22
_atom_site_aniso_U_33
_atom_site_aniso_U_23
_atom_site_aniso_U_13
_atom_site_aniso_U_12
Ir1 0.01208(6) 0.01677(7) 0.01262(7) -0.00098(6) 0.00436(5) 0.00080(6)
Ir2 0.01248(7) 0.02095(7) 0.01252(7) 0.00182(6) 0.00499(5) 0.00176(6)
F1 0.0280(14) 0.0389(16) 0.0279(14) 0.0066(12) 0.0059(11) 0.0164(12)
F2 0.0293(14) 0.0439(16) 0.0269(13) -0.0069(12) 0.0190(11) 0.0011(12)
F3 0.0358(16) 0.0281(15) 0.0546(19) 0.0180(13) 0.0167(14) -0.0011(12)
F4 0.0247(14) 0.0415(17) 0.0412(17) -0.0145(13) 0.0015(12) -0.0106(13)
F5 0.0332(15) 0.0449(17) 0.0198(13) -0.0064(11) 0.0135(11) 0.0045(12)
F6 0.0159(12) 0.0371(15) 0.0312(14) 0.0049(12) 0.0059(10) 0.0088(11)
F7 0.0438(18) 0.0454(18) 0.0311(16) 0.0017(13) 0.0012(13) -0.0244(14)
F8 0.053(2) 0.074(2) 0.0442(19) 0.0353(17) 0.0101(16) -0.0242(18)
O1 0.0143(13) 0.0206(14) 0.0191(14) -0.0033(11) 0.0063(11) 0.0003(11)
O2 0.0156(13) 0.0192(14) 0.0237(15) -0.0005(11) 0.0091(11) -0.0003(11)
N1 0.0124(15) 0.0194(16) 0.0163(16) -0.0019(13) 0.0054(12) 0.0025(13)
N2 0.0093(14) 0.0213(16) 0.0127(15) -0.0011(13) 0.0033(12) 0.0030(12)
N3 0.0172(16) 0.0196(17) 0.0169(16) -0.0011(13) 0.0075(13) 0.0009(13)
N4 0.0153(15) 0.0207(17) 0.0151(15) 0.0017(13) 0.0039(12) 0.0056(13)
N5 0.0177(16) 0.0200(17) 0.0195(17) 0.0018(13) 0.0081(13) 0.0020(13)
N6 0.0195(17) 0.0198(17) 0.0228(18) 0.0025(14) 0.0083(14) 0.0047(14)
N7 0.0167(16) 0.0284(19) 0.0144(16) 0.0034(14) 0.0047(13) 0.0047(14)
N8 0.0185(17) 0.031(2) 0.0133(16) 0.0013(14) 0.0042(13) 0.0030(15)
N9 0.0145(15) 0.0168(15) 0.0154(15) 0.0011(13) 0.0068(12) 0.0007(13)
N10 0.0165(16) 0.0236(18) 0.0170(16) 0.0019(13) 0.0066(13) -0.0045(14)
C1 0.0145(18) 0.0204(19) 0.0109(17) -0.0018(14) 0.0028(14) -0.0011(15)
C2 0.0152(18) 0.0174(19) 0.0179(18) -0.0015(15) 0.0074(15) -0.0008(15)
C3 0.021(2) 0.0181(19) 0.0165(18) 0.0007(15) 0.0050(15) 0.0011(16)
C4 0.023(2) 0.022(2) 0.0166(19) -0.0027(16) 0.0105(16) -0.0002(17)
C5 0.0165(19) 0.0167(19) 0.023(2) -0.0021(15) 0.0068(16) 0.0014(15)
C6 0.033(2) 0.022(2) 0.026(2) 0.0072(17) 0.0161(19) 0.0102(18)
C7 0.023(2) 0.024(2) 0.024(2) 0.0024(17) 0.0146(17) 0.0030(17)
C8 0.027(2) 0.020(2) 0.034(2) -0.0042(18) 0.0153(19) 0.0041(18)
C9 0.034(3) 0.037(3) 0.034(3) -0.003(2) 0.019(2) 0.009(2)
C10 0.032(3) 0.034(3) 0.041(3) 0.007(2) 0.018(2) 0.017(2)
C11 0.044(3) 0.022(2) 0.078(4) -0.011(3) 0.036(3) 0.002(2)
C12 0.0152(18) 0.0168(19) 0.0169(18) -0.0053(15) 0.0057(15) -0.0037(15)
C13 0.0139(18) 0.021(2) 0.0173(18) -0.0023(16) 0.0048(14) -0.0009(15)
C14 0.019(2) 0.021(2) 0.025(2) -0.0012(17) 0.0043(17) 0.0026(16)
C15 0.019(2) 0.027(2) 0.030(2) -0.0064(18) 0.0111(18) 0.0035(17)
C16 0.0199(19) 0.025(2) 0.022(2) -0.0068(17) 0.0123(16) -0.0044(17)
C17 0.0148(18) 0.021(2) 0.0168(19) -0.0006(15) 0.0043(15) -0.0013(15)
C18 0.029(2) 0.029(2) 0.019(2) 0.0060(17) 0.0034(17) 0.0058(19)
C19 0.033(3) 0.040(3) 0.017(2) 0.0046(19) 0.0114(18) 0.003(2)
C20 0.026(2) 0.030(2) 0.0139(19) -0.0015(17) 0.0082(16) -0.0002(18)
C21 0.0130(18) 0.019(2) 0.021(2) -0.0051(15) 0.0064(15) 0.0007(15)
C22 0.020(2) 0.0148(19) 0.025(2) -0.0009(16) 0.0110(16) 0.0039(16)
C23 0.026(2) 0.016(2) 0.044(3) 0.0045(18) 0.017(2) 0.0041(17)
C24 0.017(2) 0.018(2) 0.054(3) -0.006(2) 0.011(2) -0.0020(17)
C25 0.0125(19) 0.031(2) 0.036(2) -0.013(2) 0.0068(17) -0.0021(17)
C26 0.019(2) 0.021(2) 0.022(2) -0.0051(16) 0.0086(16) 0.0009(16)
C27 0.033(2) 0.025(2) 0.024(2) 0.0117(18) 0.0122(19) 0.0106(19)
C28 0.033(3) 0.037(3) 0.022(2) 0.006(2) 0.0092(19) 0.010(2)
C29 0.019(2) 0.029(2) 0.0159(19) 0.0001(16) 0.0045(15) 0.0035(17)
C30 0.0136(18) 0.0211(19) 0.0109(17) 0.0001(14) 0.0032(14) 0.0015(15)
C31 0.0152(18) 0.0185(19) 0.0181(19) -0.0009(15) 0.0093(15) 0.0007(15)
C32 0.0161(19) 0.023(2) 0.0178(19) -0.0016(16) 0.0054(15) 0.0027(16)
C33 0.0195(19) 0.028(2) 0.0162(19) -0.0056(16) 0.0062(15) -0.0011(17)
C34 0.0178(19) 0.019(2) 0.022(2) 0.0000(16) 0.0090(16) -0.0013(16)
C35 0.0142(18) 0.025(2) 0.0199(19) 0.0021(17) 0.0036(15) 0.0036(16)
C36 0.0174(19) 0.025(2) 0.0135(18) -0.0077(15) 0.0080(15) -0.0026(16)
C37 0.029(2) 0.021(2) 0.030(2) -0.0033(18) 0.0135(19) 0.0047(18)
C38 0.031(2) 0.036(3) 0.029(2) -0.008(2) 0.016(2) 0.007(2)
C39 0.039(3) 0.038(3) 0.036(3) 0.000(2) 0.014(2) 0.022(2)
C40 0.045(3) 0.025(3) 0.068(4) -0.008(3) 0.028(3) 0.007(2)
C41 0.0156(18) 0.021(2) 0.0144(18) 0.0043(15) 0.0060(15) 0.0004(15)
C42 0.0141(18) 0.026(2) 0.0165(19) 0.0013(15) 0.0055(15) -0.0001(15)
C43 0.023(2) 0.027(2) 0.020(2) -0.0018(17) 0.0129(17) -0.0002(17)
C44 0.021(2) 0.025(2) 0.031(2) 0.0026(18) 0.0154(18) 0.0047(17)
C45 0.0119(18) 0.024(2) 0.025(2) 0.0055(17) 0.0049(15) 0.0008(16)
C46 0.0128(18) 0.026(2) 0.0151(18) 0.0010(16) 0.0041(14) 0.0004(16)
C47 0.030(2) 0.051(3) 0.014(2) 0.000(2) 0.0066(18) 0.009(2)
C48 0.037(3) 0.066(4) 0.015(2) 0.006(2) 0.0036(19) 0.015(3)
C49 0.023(2) 0.044(3) 0.023(2) 0.007(2) 0.0058(18) 0.011(2)
C50 0.0166(19) 0.024(2) 0.021(2) 0.0054(16) 0.0090(15) 0.0021(16)
C51 0.0134(18) 0.024(2) 0.023(2) 0.0055(16) 0.0065(15) -0.0019(16)
C52 0.025(2) 0.034(3) 0.026(2) 0.0037(19) 0.0043(18) -0.006(2)
C53 0.029(3) 0.042(3) 0.043(3) 0.013(2) 0.006(2) -0.015(2)
C54 0.027(2) 0.044(3) 0.040(3) 0.024(2) 0.012(2) -0.004(2)
C55 0.020(2) 0.041(3) 0.021(2) 0.0096(19) 0.0068(17) 0.0008(19)
C56 0.021(2) 0.034(2) 0.0158(19) -0.0012(17) 0.0022(16) -0.0049(18)
C57 0.026(2) 0.034(3) 0.016(2) 0.0057(17) 0.0079(17) -0.0026(19)
C58 0.020(2) 0.023(2) 0.0156(18) 0.0014(16) 0.0088(15) -0.0016(16)
Cl1B 0.100(11) 0.108(12) 0.072(9) 0.033(8) -0.017(8) -0.080(10)
Cl2B 0.079(8) 0.079(8) 0.047(6) 0.037(6) 0.023(6) 0.004(7)
Cl3 0.0813(14) 0.0926(16) 0.0856(15) -0.0146(12) 0.0212(12) -0.0228(12)
Cl4A 0.129(4) 0.105(3) 0.123(4) 0.041(3) 0.067(3) 0.078(3)
Cl4B 0.209(7) 0.116(5) 0.085(4) 0.042(3) 0.082(5) 0.085(5)
Cl1 0.0395(8) 0.0423(8) 0.0283(7) 0.0012(6) 0.0097(6) -0.0133(7)
Cl2A 0.0956(14) 0.0374(9) 0.0430(9) 0.0081(7) 0.0421(10) 0.0125(9)
C61 0.089(6) 0.042(4) 0.106(7) -0.007(4) 0.041(5) 0.000(4)
C62 0.074(5) 0.058(4) 0.058(4) 0.003(3) 0.005(4) -0.033(4)
C63 0.074(5) 0.030(3) 0.066(4) -0.002(3) 0.029(4) -0.018(3)

loop_
_atom_type_symbol
_atom_type_description
_atom_type_scat_dispersion_real
_atom_type_scat_dispersion_imag
_atom_type_scat_source
C C 0.0033 0.0016 'International Tables Vol C Tables 4.2.6.8 and 6.1.1.4'
H H 0.0000 0.0000 'International Tables Vol C Tables 4.2.6.8 and 6.1.1.4'
Cl Cl 0.1484 0.1585 'International Tables Vol C Tables 4.2.6.8 and 6.1.1.4'
F F 0.0171 0.0103 'International Tables Vol C Tables 4.2.6.8 and 6.1.1.4'
Ir Ir -1.4442 7.9887 'International Tables Vol C Tables 4.2.6.8 and 6.1.1.4'
N N 0.0061 0.0033 'International Tables Vol C Tables 4.2.6.8 and 6.1.1.4'
O O 0.0106 0.0060 'International Tables Vol C Tables 4.2.6.8 and 6.1.1.4'

loop_
_exptl_crystal_face_index_h
_exptl_crystal_face_index_k
_exptl_crystal_face_index_l
_exptl_crystal_face_perp_dist
2.00 -1.00 -2.00 0.0580
-2.00 1.00 2.00 0.1040
0.00 -1.00 0.00 0.0260
0.00 1.00 0.00 0.0030
0.00 -1.00 2.00 0.0570
-1.00 0.00 -2.00 0.1790
0.00 -1.00 -1.00 0.1450

loop_
_geom_angle_atom_site_label_1
_geom_angle_atom_site_label_2
_geom_angle_atom_site_label_3
_geom_angle
_geom_angle_site_symmetry_1
O1 Ir1 N1 75.30(11) .
N3 Ir1 O1 96.19(12) .
N3 Ir1 N1 87.44(13) .
N3 Ir1 N5 174.68(13) .
N3 Ir1 C12 80.25(14) .
N5 Ir1 O1 88.58(12) .
N5 Ir1 N1 96.07(13) .
N5 Ir1 C12 94.82(14) .
C12 Ir1 O1 174.53(13) .
C12 Ir1 N1 108.52(14) .
C21 Ir1 O1 92.47(13) .
C21 Ir1 N1 167.30(14) .
C21 Ir1 N3 97.45(15) .
C21 Ir1 N5 79.96(15) .
C21 Ir1 C12 83.92(15) .
O2 Ir2 N2 75.75(11) .
N7 Ir2 O2 95.05(12) .
N7 Ir2 N2 88.11(13) .
N9 Ir2 O2 89.21(12) .
N9 Ir2 N2 94.05(12) .
N9 Ir2 N7 175.59(13) .
N9 Ir2 C41 95.31(14) .
N9 Ir2 C50 80.55(14) .
C41 Ir2 O2 175.03(13) .
C41 Ir2 N2 105.92(14) .
C41 Ir2 N7 80.40(14) .
C41 Ir2 C50 87.23(16) .
C50 Ir2 O2 91.48(14) .
C50 Ir2 N2 166.28(14) .
C50 Ir2 N7 98.18(15) .
C30 O1 Ir1 114.4(2) .
C1 O2 Ir2 114.0(2) .
N2 N1 Ir1 112.5(2) .
C1 N1 Ir1 131.7(3) .
C1 N1 N2 112.8(3) .
N1 N2 Ir2 112.1(2) .
C30 N2 Ir2 132.5(3) .
C30 N2 N1 113.0(3) .
N4 N3 Ir1 115.7(2) .
C20 N3 Ir1 137.4(3) .
C20 N3 N4 106.5(3) .
N3 N4 C13 115.0(3) .
C18 N4 N3 110.4(3) .
C18 N4 C13 134.5(4) .
N6 N5 Ir1 116.2(2) .
C29 N5 Ir1 137.1(3) .
C29 N5 N6 106.7(3) .
N5 N6 C22 114.7(3) .
N5 N6 C27 109.9(3) .
C27 N6 C22 135.3(4) .
N8 N7 Ir2 114.7(2) .
C49 N7 Ir2 138.0(3) .
C49 N7 N8 107.0(3) .
N7 N8 C42 114.9(3) .
C47 N8 N7 109.8(3) .
C47 N8 C42 135.2(4) .
N10 N9 Ir2 115.3(2) .
C58 N9 Ir2 137.8(3) .
C58 N9 N10 106.6(3) .
N9 N10 C51 115.3(3) .
C56 N10 N9 109.9(3) .
C56 N10 C51 134.7(4) .
O2 C1 N1 125.0(4) .
O2 C1 C2 115.2(3) .
N1 C1 C2 119.8(3) .
C3 C2 C1 121.6(4) .
C3 C2 C7 119.2(4) .
C7 C2 C1 119.0(3) .
C2 C3 C4 120.5(4) .
C3 C4 C5 121.3(4) .
C4 C5 C6 117.2(4) .
C4 C5 C8 122.9(4) .
C6 C5 C8 119.9(4) .
C7 C6 C5 121.8(4) .
C6 C7 C2 120.1(4) .
C5 C8 C9 111.8(4) .
C5 C8 C10 110.6(4) .
C5 C8 C11 107.8(4) .
C9 C8 C10 108.2(4) .
C9 C8 C11 108.8(4) .
C10 C8 C11 109.6(4) .
C13 C12 Ir1 113.8(3) .
C17 C12 Ir1 129.1(3) .
C17 C12 C13 116.8(3) .
C12 C13 N4 115.0(3) .
C14 C13 N4 123.9(4) .
C14 C13 C12 121.1(4) .
F1 C14 C13 119.0(4) .
F1 C14 C15 118.8(4) .
C15 C14 C13 122.2(4) .
C14 C15 C16 115.8(4) .
F2 C16 C15 116.9(4) .
F2 C16 C17 118.6(4) .
C17 C16 C15 124.4(4) .
C16 C17 C12 119.6(4) .
N4 C18 C19 107.3(4) .
C18 C19 C20 105.9(4) .
N3 C20 C19 109.9(4) .
C22 C21 Ir1 114.2(3) .
C26 C21 Ir1 128.5(3) .
C26 C21 C22 117.3(4) .
C21 C22 N6 114.9(3) .
C23 C22 N6 124.2(4) .
C23 C22 C21 120.8(4) .
F3 C23 C22 119.6(4) .
F3 C23 C24 118.6(4) .
C22 C23 C24 121.8(4) .
C25 C24 C23 116.6(4) .
F4 C25 C24 117.8(4) .
F4 C25 C26 118.6(4) .
C24 C25 C26 123.5(4) .
C25 C26 C21 119.8(4) .
N6 C27 C28 107.4(4) .
C27 C28 C29 106.5(4) .
N5 C29 C28 109.4(4) .
O1 C30 N2 124.3(3) .
O1 C30 C31 114.3(3) .
N2 C30 C31 121.4(3) .
C32 C31 C30 119.5(3) .
C36 C31 C30 121.3(3) .
C36 C31 C32 118.8(4) .
C33 C32 C31 121.0(4) .
C32 C33 C34 121.4(4) .
C33 C34 C37 120.2(4) .
C35 C34 C33 117.1(4) .
C35 C34 C37 122.7(4) .
C34 C35 C36 121.1(4) .
C31 C36 C35 120.5(3) .
C34 C37 C40 108.7(4) .
C38 C37 C34 109.6(4) .
C38 C37 C40 109.4(4) .
C39 C37 C34 111.8(4) .
C39 C37 C38 108.8(4) .
C39 C37 C40 108.6(4) .
C42 C41 Ir2 113.6(3) .
C42 C41 C46 117.0(4) .
C46 C41 Ir2 129.3(3) .
C41 C42 N8 115.7(3) .
C43 C42 N8 122.7(4) .
C43 C42 C41 121.6(4) .
F5 C43 C42 120.0(4) .
F5 C43 C44 118.5(4) .
C44 C43 C42 121.5(4) .
C45 C44 C43 116.4(4) .
F6 C45 C44 117.3(4) .
F6 C45 C46 118.4(4) .
C44 C45 C46 124.3(4) .
C45 C46 C41 119.1(4) .
N8 C47 C48 107.5(4) .
C47 C48 C49 106.1(4) .
N7 C49 C48 109.7(4) .
C51 C50 Ir2 114.0(3) .
C55 C50 Ir2 129.5(3) .
C55 C50 C51 116.4(4) .
C50 C51 N10 114.8(3) .
C52 C51 N10 123.0(4) .
C52 C51 C50 122.2(4) .
F7 C52 C51 120.3(4) .
F7 C52 C53 118.7(4) .
C51 C52 C53 121.0(4) .
C54 C53 C52 116.6(5) .
F8 C54 C53 116.8(5) .
F8 C54 C55 119.0(5) .
C53 C54 C55 124.2(4) .
C54 C55 C50 119.5(4) .
N10 C56 C57 107.7(4) .
C56 C57 C58 105.6(4) .
N9 C58 C57 110.2(4) .
Cl2B C59B Cl1B 117.9(15) .
Cl4A C60A Cl3 107.6(9) .
Cl3 C60B Cl4B 116.9(13) .
Cl2A C59A Cl1 111.6(4) .
C63 C62 C61 114.2(6) .
C63 C63 C62 117.5(8) 3_655

loop_
_geom_bond_atom_site_label_1
_geom_bond_atom_site_label_2
_geom_bond_distance
_geom_bond_site_symmetry_2
Ir1 O1 2.113(3) .
Ir1 N1 2.161(3) .
Ir1 N3 2.012(3) .
Ir1 N5 2.012(3) .
Ir1 C12 2.012(4) .
Ir1 C21 2.003(4) .
Ir2 O2 2.109(3) .
Ir2 N2 2.159(3) .
Ir2 N7 2.015(3) .
Ir2 N9 2.004(3) .
Ir2 C41 2.007(4) .
Ir2 C50 2.008(4) .
F1 C14 1.364(5) .
F2 C16 1.365(4) .
F3 C23 1.353(5) .
F4 C25 1.359(5) .
F5 C43 1.359(5) .
F6 C45 1.367(4) .
F7 C52 1.361(5) .
F8 C54 1.359(5) .
O1 C30 1.291(4) .
O2 C1 1.284(4) .
N1 N2 1.447(4) .
N1 C1 1.309(5) .
N2 C30 1.303(5) .
N3 N4 1.360(4) .
N3 C20 1.334(5) .
N4 C13 1.418(5) .
N4 C18 1.354(5) .
N5 N6 1.358(5) .
N5 C29 1.339(5) .
N6 C22 1.416(5) .
N6 C27 1.359(5) .
N7 N8 1.370(5) .
N7 C49 1.324(5) .
N8 C42 1.412(5) .
N8 C47 1.350(5) .
N9 N10 1.362(4) .
N9 C58 1.326(5) .
N10 C51 1.424(5) .
N10 C56 1.355(5) .
C1 C2 1.482(5) .
C2 C3 1.380(5) .
C2 C7 1.390(6) .
C3 C4 1.386(5) .
C4 C5 1.395(6) .
C5 C6 1.398(6) .
C5 C8 1.523(5) .
C6 C7 1.378(6) .
C8 C9 1.527(6) .
C8 C10 1.533(6) .
C8 C11 1.533(6) .
C12 C13 1.409(5) .
C12 C17 1.398(5) .
C13 C14 1.384(5) .
C14 C15 1.372(6) .
C15 C16 1.380(6) .
C16 C17 1.372(5) .
C18 C19 1.373(6) .
C19 C20 1.397(6) .
C21 C22 1.413(6) .
C21 C26 1.392(5) .
C22 C23 1.378(6) .
C23 C24 1.384(7) .
C24 C25 1.374(7) .
C25 C26 1.379(6) .
C27 C28 1.362(7) .
C28 C29 1.392(6) .
C30 C31 1.481(5) .
C31 C32 1.389(5) .
C31 C36 1.370(5) .
C32 C33 1.379(5) .
C33 C34 1.397(6) .
C34 C35 1.397(6) .
C34 C37 1.533(6) .
C35 C36 1.407(5) .
C37 C38 1.532(6) .
C37 C39 1.527(6) .
C37 C40 1.541(7) .
C41 C42 1.399(5) .
C41 C46 1.403(5) .
C42 C43 1.384(5) .
C43 C44 1.374(6) .
C44 C45 1.373(6) .
C45 C46 1.378(6) .
C47 C48 1.372(7) .
C48 C49 1.398(7) .
C50 C51 1.400(6) .
C50 C55 1.400(6) .
C51 C52 1.369(6) .
C52 C53 1.383(6) .
C53 C54 1.364(7) .
C54 C55 1.368(7) .
C56 C57 1.366(6) .
C57 C58 1.397(6) .
Cl1B C59B 1.751(15) .
Cl2B C59B 1.746(15) .
Cl3 C60A 1.809(16) .
Cl3 C60B 1.65(2) .
Cl4A C60A 1.732(18) .
Cl4B C60B 1.72(2) .
Cl1 C59A 1.762(6) .
Cl2A C59A 1.761(6) .
C61 C62 1.619(10) .
C62 C63 1.484(9) .
C63 C63 1.482(12) 3_655
